data_8100562
loop_
_publ_author_name
'Andrade, L. C. R. '
'Costa, M. M. R.'
'Paix\~ao, J. A.'
'Santos, M. L.'
'Agostinho Moreira, J.'
'Chaves, M. R.'
'Almeida, A.'

_publ_section_title
;
Crystal structure of calcium doped strontium betaine chloride tetrahydrate, 
(C~5~NO~2~H~11~)(Ca~0.18~Sr~0.82~)Cl~2~ &#x00B7; 4H~2~O
;
_journal_issue 1
_journal_name_full 'Zeitschrift f\"ur Kristallographie - New Crystal Structures'
_journal_page_first 79
_journal_page_last 80
_journal_volume 217
_journal_year 2002
_chemical_formula_moiety 'C5 N1 O2 H11, Ca0.18 Sr0.82 2+, 2 Cl 1-, 4 H2 O'
_chemical_formula_structural '(C5 N1 O2 H11)(Ca0.18 Sr0.82)Cl2 . 4H2 O'
_chemical_formula_sum 'C5 H19 Ca0.18 Cl2 N O6 Sr0.82'
_chemical_formula_weight 339.13
_space_group_IT_number 62
_symmetry_cell_setting orthorhombic
_symmetry_space_group_name_Hall '-P 2ac 2n'
_symmetry_space_group_name_H-M 'P n m a'
_cell_angle_alpha 90.00
_cell_angle_beta 90.00
_cell_angle_gamma 90.00
_cell_formula_units_Z 4
_cell_length_a 6.7837(14)
_cell_length_b 13.178(3)
_cell_length_c 15.060(5)
_cell_measurement_temperature 293(2)
_cell_volume 1346.3(6)
_diffrn_ambient_temperature 293(2)
_exptl_crystal_density_diffrn 1.673
_cod_original_formula_sum 'C5 H19 N O6 Sr0.82 Ca0.18 Cl2'
_cod_database_code 8100562

loop_
_symmetry_equiv_pos_as_xyz
'x, y, z'
'-x+1/2, -y, z+1/2'
'x+1/2, -y+1/2, -z+1/2'
'-x, y+1/2, -z'
'-x, -y, -z'
'x-1/2, y, -z-1/2'
'-x-1/2, y-1/2, z-1/2'
'x, -y-1/2, z'

loop_
_atom_site_label
_atom_site_type_symbol
_atom_site_fract_x
_atom_site_fract_y
_atom_site_fract_z
_atom_site_U_iso_or_equiv
_atom_site_adp_type
_atom_site_occupancy
_atom_site_symmetry_multiplicity
_atom_site_calc_flag
_atom_site_refinement_flags
_atom_site_disorder_assembly
_atom_site_disorder_group
Ca Ca 0.24156(5) 0.7500 0.68152(2) 0.01943(13) Uani 0.186(5) 4 d SP . .
Sr Sr 0.24156(5) 0.7500 0.68152(2) 0.01943(13) Uani 0.814(5) 4 d SP . .
C1 C 0.2607(6) 0.7500 0.9208(2) 0.0259(8) Uani 1 4 d S . .
C2 C 0.1556(6) 0.7500 1.0095(3) 0.0463(13) Uani 1 4 d S . .
H2A H 0.065(4) 0.807(2) 1.013(2) 0.056 Uiso 1 8 d . . .
C3 C 0.1371(8) 0.7500 1.1705(3) 0.0547(15) Uani 1 4 d S . .
H3A H 0.209(7) 0.7500 1.219(4) 0.066 Uiso 1 4 d S . .
H3B H 0.049(5) 0.686(3) 1.167(2) 0.066 Uiso 1 8 d . . .
C4 C 0.3965(8) 0.6578(4) 1.0983(3) 0.0941(18) Uani 1 8 d . . .
H4A H 0.4881 0.6565 1.0498 0.113 Uiso 1 8 calc R . .
H4B H 0.3136 0.5989 1.0957 0.113 Uiso 1 8 calc R . .
H4C H 0.4676 0.6581 1.1534 0.113 Uiso 1 8 calc R . .
O1 O 0.1464(4) 0.7500 0.85507(17) 0.0296(6) Uani 1 4 d S . .
O2 O 0.4434(4) 0.7500 0.91931(18) 0.0334(7) Uani 1 4 d S . .
O3 O -0.0284(3) 0.61649(17) 0.73525(14) 0.0293(5) Uani 1 8 d . . .
H31 H 0.012(5) 0.577(3) 0.774(3) 0.065(14) Uiso 1 8 d . . .
H32 H -0.079(6) 0.584(3) 0.698(3) 0.077(15) Uiso 1 8 d . . .
O4 O 0.3008(3) 0.60161(19) 0.57463(17) 0.0467(6) Uani 1 8 d . . .
H41 H 0.271(5) 0.586(3) 0.521(3) 0.067(12) Uiso 1 8 d . . .
H42 H 0.407(6) 0.573(3) 0.583(3) 0.069(14) Uiso 1 8 d . . .
N N 0.2740(4) 0.7500 1.0923(2) 0.0294(7) Uani 1 4 d S . .
Cl Cl 0.18114(11) 0.47240(7) 0.87312(6) 0.0492(3) Uani 1 8 d . . .

loop_
_atom_site_aniso_label
_atom_site_aniso_U_11
_atom_site_aniso_U_22
_atom_site_aniso_U_33
_atom_site_aniso_U_23
_atom_site_aniso_U_13
_atom_site_aniso_U_12
Ca 0.01697(17) 0.0247(2) 0.01656(18) 0.000 -0.00074(19) 0.000
Sr 0.01697(17) 0.0247(2) 0.01656(18) 0.000 -0.00074(19) 0.000
C1 0.0257(17) 0.0299(18) 0.0221(18) 0.000 0.0036(19) 0.000
C2 0.026(2) 0.090(4) 0.023(2) 0.000 -0.0026(19) 0.000
C3 0.051(3) 0.093(5) 0.020(2) 0.000 0.009(2) 0.000
C4 0.129(4) 0.109(4) 0.044(2) 0.026(2) 0.015(3) 0.080(3)
O1 0.0321(14) 0.0381(16) 0.0186(13) 0.000 -0.0041(12) 0.000
O2 0.0262(13) 0.0490(19) 0.0249(16) 0.000 0.0039(12) 0.000
O3 0.0317(12) 0.0318(11) 0.0244(13) 0.0010(10) -0.0048(9) -0.0020(9)
O4 0.0407(14) 0.0585(15) 0.0407(14) -0.0178(12) -0.0079(10) 0.0106(11)
N 0.0277(17) 0.0437(18) 0.0168(14) 0.000 -0.0004(14) 0.000
Cl 0.0397(4) 0.0524(5) 0.0554(6) 0.0276(5) 0.0068(4) 0.0091(4)

loop_
_geom_bond_atom_site_label_1
_geom_bond_atom_site_label_2
_geom_bond_distance
_geom_bond_site_symmetry_2
_geom_bond_publ_flag
Ca O2 2.529(3) 6_557 ?
Ca O4 2.564(2) 8_575 ?
Ca O4 2.564(2) . ?
Ca O3 2.665(2) 6_657 ?
Ca O3 2.665(2) 3_566 ?
Ca O3 2.665(2) 8_575 ?
Ca O3 2.665(2) . ?
Ca O1 2.692(3) . ?
Ca O1 2.801(3) 6_657 ?
Ca Sr 3.9698(8) 6_657 ?
Ca Ca 3.9698(8) 6_657 ?
Ca Ca 3.9698(8) 6_557 ?
C1 O1 1.258(4) . ?
C1 O2 1.239(4) . ?
C1 C2 1.514(6) . ?
C2 N 1.484(5) . ?
C2 H2A 0.97(3) . ?
C3 N 1.499(5) . ?
C3 H3A 0.88(5) . ?
C3 H3B 1.04(3) . ?
C4 N 1.475(4) . ?
C4 H4A 0.9600 . ?
C4 H4B 0.9600 . ?
C4 H4C 0.9600 . ?
O1 Sr 2.801(3) 6_557 ?
O1 Ca 2.801(3) 6_557 ?
O2 Sr 2.529(3) 6_657 ?
O2 Ca 2.529(3) 6_657 ?
O3 Sr 2.665(2) 6_557 ?
O3 Ca 2.665(2) 6_557 ?
O3 H31 0.83(4) . ?
O3 H32 0.79(4) . ?
O4 H41 0.85(4) . ?
O4 H42 0.82(4) . ?
N C4 1.475(4) 8_575 ?
